data_7062523
loop_
_publ_author_name
'Durga Priyadharshini, R.'
'Sathishkumar, P. N.'
'Bensingh, M.'
'Bhuvanesh, N.'
'Vennila, K. N.'
'Karvembu, R.'
'Elango, Kuppanagounder P.'

_publ_section_title
;
 N,N&#x2032;,N&#x2032;&#x2032;-Trisubstituted guanidine derivatives as
 DNA-intercalators: synthesis, crystal structures and biophysical
 investigations
;
_journal_issue 30
_journal_name_full 'New Journal of Chemistry'
_journal_page_first 14185
_journal_page_last 14194
_journal_paper_doi 10.1039/D3NJ01327H
_journal_volume 47
_journal_year 2023
_chemical_formula_moiety 'C20 H19 N3 O S'
_chemical_formula_sum 'C20 H19 N3 O S'
_chemical_formula_weight 349.44
_space_group_crystal_system orthorhombic
_space_group_IT_number 61
_space_group_name_Hall '-P 2ac 2ab'
_space_group_name_H-M_alt 'P b c a'
_atom_sites_solution_hydrogens geom
_atom_sites_solution_primary dual
_audit_creation_date 2019-11-25
_audit_creation_method
;
Olex2 1.2
(compiled 2018.05.29 svn.r3508 for OlexSys, GUI svn.r5506)
;
_audit_update_record
;
2022-11-08 deposited with the CCDC.	2023-06-27 downloaded from the CCDC.
;
_cell_angle_alpha 90
_cell_angle_beta 90
_cell_angle_gamma 90
_cell_formula_units_Z 8
_cell_length_a 13.2629(10)
_cell_length_b 12.0772(9)
_cell_length_c 22.1882(16)
_cell_measurement_reflns_used 6974
_cell_measurement_temperature 110.0
_cell_measurement_theta_max 26.261
_cell_measurement_theta_min 2.393
_cell_volume 3554.1(5)
_computing_cell_refinement 'SAINT V8.38 Bruker AXS Inc., Madison, WI, USA.'
_computing_data_reduction 'SAINT V8.38 Bruker AXS Inc., Madison, WI, USA.'
_computing_molecular_graphics 'Olex2 (Dolomanov et al., 2009)'
_computing_publication_material 'Olex2 (Dolomanov et al., 2009)'
_computing_structure_refinement 'XL (Sheldrick, 2008)'
_computing_structure_solution 'XT (Sheldrick, 2015)'
_diffrn_ambient_temperature 110.0
_diffrn_measured_fraction_theta_full 1.000
_diffrn_measured_fraction_theta_max 1.000
_diffrn_measurement_device_type 'Bruker APEX-II CCD'
_diffrn_measurement_method '\f and \w scans'
_diffrn_radiation_type MoK\a
_diffrn_radiation_wavelength 0.71073
_diffrn_reflns_av_R_equivalents 0.0432
_diffrn_reflns_av_unetI/netI 0.0238
_diffrn_reflns_Laue_measured_fraction_full 1.000
_diffrn_reflns_Laue_measured_fraction_max 1.000
_diffrn_reflns_limit_h_max 15
_diffrn_reflns_limit_h_min -15
_diffrn_reflns_limit_k_max 13
_diffrn_reflns_limit_k_min -14
_diffrn_reflns_limit_l_max 26
_diffrn_reflns_limit_l_min -23
_diffrn_reflns_number 27648
_diffrn_reflns_point_group_measured_fraction_full 1.000
_diffrn_reflns_point_group_measured_fraction_max 1.000
_diffrn_reflns_theta_full 24.998
_diffrn_reflns_theta_max 24.998
_diffrn_reflns_theta_min 2.393
_diffrn_standards_number 0
_exptl_absorpt_coefficient_mu 0.195
_exptl_absorpt_correction_T_max 0.4305
_exptl_absorpt_correction_T_min 0.3809
_exptl_absorpt_correction_type multi-scan
_exptl_absorpt_process_details
'SADABS-2016/2 (Bruker,2016/2) was used for absorption correction. wR2(int) was 0.1056 before and 0.0548 after correction. The Ratio of minimum to maximum transmission is 0.8848. The \l/2 correction factor is Not present.'
_exptl_crystal_colour colourless
_exptl_crystal_colour_primary colourless
_exptl_crystal_density_diffrn 1.306
_exptl_crystal_description block
_exptl_crystal_F_000 1472
_exptl_crystal_size_max 0.547
_exptl_crystal_size_mid 0.492
_exptl_crystal_size_min 0.458
_refine_diff_density_max 0.308
_refine_diff_density_min -0.257
_refine_diff_density_rms 0.039
_refine_ls_extinction_method none
_refine_ls_goodness_of_fit_ref 1.036
_refine_ls_hydrogen_treatment constr
_refine_ls_matrix_type full
_refine_ls_number_parameters 226
_refine_ls_number_reflns 3127
_refine_ls_number_restraints 0
_refine_ls_restrained_S_all 1.036
_refine_ls_R_factor_all 0.0412
_refine_ls_R_factor_gt 0.0328
_refine_ls_shift/su_max 0.001
_refine_ls_shift/su_mean 0.000
_refine_ls_structure_factor_coef Fsqd
_refine_ls_weighting_details 'w=1/[\s^2^(Fo^2^)+(0.0349P)^2^+1.9463P] where P=(Fo^2^+2Fc^2^)/3'
_refine_ls_weighting_scheme calc
_refine_ls_wR_factor_gt 0.0773
_refine_ls_wR_factor_ref 0.0830
_reflns_Friedel_coverage 0.000
_reflns_number_gt 2675
_reflns_number_total 3127
_reflns_threshold_expression 'I > 2\s(I)'
_cod_data_source_file d3nj01327h2.cif
_cod_data_source_block benbg1a
_cod_depositor_comments 'Adding full bibliography for 7062523--7062525.cif.'
_cod_database_code 7062523
_shelx_shelxl_version_number 2018/3
_shelx_space_group_comment
;
The symmetry employed for this shelxl refinement is uniquely defined
by the following loop, which should always be used as a source of
symmetry information in preference to the above space-group names.
They are only intended as comments.
;
_shelx_estimated_absorpt_t_max 0.916
_shelx_estimated_absorpt_t_min 0.901
_olex2_refinement_description
;
1. Fixed Uiso
 At 1.2 times of:
  All C(H) groups, All C(H,H) groups, All N(H) groups
2.a Secondary CH2 refined with riding coordinates:
 C7(H7A,H7B), C14(H14A,H14B)
2.b Aromatic/amide H refined with riding coordinates:
 N2(H2), N3(H3), C4(H4), C5(H5), C6(H6), C9(H9), C10(H10), C11(H11), C12(H12),
 C13(H13), C16(H16), C17(H17), C18(H18), C19(H19), C20(H20)
;
_olex2_submission_special_instructions 'No special instructions were received'

loop_
_space_group_symop_operation_xyz
'x, y, z'
'-x+1/2, -y, z+1/2'
'-x, y+1/2, -z+1/2'
'x+1/2, -y+1/2, -z'
'-x, -y, -z'
'x-1/2, y, -z-1/2'
'x, -y-1/2, z-1/2'
'-x-1/2, y-1/2, z'

loop_
_atom_site_label
_atom_site_type_symbol
_atom_site_fract_x
_atom_site_fract_y
_atom_site_fract_z
_atom_site_U_iso_or_equiv
_atom_site_adp_type
_atom_site_occupancy
_atom_site_site_symmetry_order
_atom_site_calc_flag
_atom_site_refinement_flags_posn
_atom_site_refinement_flags_adp
_atom_site_refinement_flags_occupancy
_atom_site_disorder_assembly
_atom_site_disorder_group
S1 S 0.45083(3) 0.84436(3) 0.31685(2) 0.02427(13) Uani 1 1 d . . . . .
O1 O 0.37277(8) 0.90588(9) 0.48418(5) 0.0228(3) Uani 1 1 d . . . . .
N1 N 0.34973(9) 0.74881(10) 0.42329(6) 0.0189(3) Uani 1 1 d . . . . .
N2 N 0.24645(10) 0.60017(10) 0.44317(6) 0.0219(3) Uani 1 1 d . . . . .
H2 H 0.203102 0.566310 0.466874 0.026 Uiso 1 1 calc R . . . .
N3 N 0.25956(10) 0.73782(11) 0.51496(6) 0.0223(3) Uani 1 1 d . . . . .
H3 H 0.288167 0.800241 0.526193 0.027 Uiso 1 1 calc R . . . .
C1 C 0.28497(11) 0.69764(12) 0.46123(7) 0.0192(3) Uani 1 1 d . . . . .
C2 C 0.38664(11) 0.84925(12) 0.43708(7) 0.0181(3) Uani 1 1 d . . . . .
C3 C 0.45019(11) 0.89755(12) 0.38907(7) 0.0188(3) Uani 1 1 d . . . . .
C4 C 0.51188(11) 0.98828(13) 0.39368(7) 0.0217(4) Uani 1 1 d . . . . .
H4 H 0.521399 1.028994 0.429869 0.026 Uiso 1 1 calc R . . . .
C5 C 0.55980(13) 1.01447(14) 0.33849(8) 0.0272(4) Uani 1 1 d . . . . .
H5 H 0.605743 1.074157 0.333639 0.033 Uiso 1 1 calc R . . . .
C6 C 0.53282(12) 0.94490(14) 0.29333(8) 0.0286(4) Uani 1 1 d . . . . .
H6 H 0.556759 0.951244 0.253128 0.034 Uiso 1 1 calc R . . . .
C7 C 0.27312(12) 0.54815(13) 0.38628(7) 0.0220(4) Uani 1 1 d . . . . .
H7A H 0.303656 0.604571 0.359552 0.026 Uiso 1 1 calc R . . . .
H7B H 0.210809 0.521168 0.366595 0.026 Uiso 1 1 calc R . . . .
C8 C 0.34615(11) 0.45195(13) 0.39278(7) 0.0201(3) Uani 1 1 d . . . . .
C9 C 0.35147(12) 0.37244(14) 0.34754(7) 0.0252(4) Uani 1 1 d . . . . .
H9 H 0.306339 0.376542 0.314366 0.030 Uiso 1 1 calc R . . . .
C10 C 0.42137(13) 0.28743(14) 0.35000(8) 0.0293(4) Uani 1 1 d . . . . .
H10 H 0.424267 0.234265 0.318490 0.035 Uiso 1 1 calc R . . . .
C11 C 0.48708(13) 0.27977(14) 0.39834(8) 0.0281(4) Uani 1 1 d . . . . .
H11 H 0.536133 0.222516 0.399794 0.034 Uiso 1 1 calc R . . . .
C12 C 0.48047(14) 0.35622(14) 0.44433(8) 0.0313(4) Uani 1 1 d . . . . .
H12 H 0.524020 0.350230 0.478165 0.038 Uiso 1 1 calc R . . . .
C13 C 0.41070(13) 0.44197(14) 0.44165(8) 0.0274(4) Uani 1 1 d . . . . .
H13 H 0.407205 0.494210 0.473595 0.033 Uiso 1 1 calc R . . . .
C14 C 0.18831(14) 0.68726(14) 0.55688(8) 0.0311(4) Uani 1 1 d . . . . .
H14A H 0.211680 0.612167 0.568067 0.037 Uiso 1 1 calc R . . . .
H14B H 0.121284 0.680512 0.537595 0.037 Uiso 1 1 calc R . . . .
C15 C 0.18070(12) 0.75888(14) 0.61254(8) 0.0260(4) Uani 1 1 d . . . . .
C16 C 0.23493(13) 0.73403(14) 0.66444(8) 0.0293(4) Uani 1 1 d . . . . .
H16 H 0.275893 0.669537 0.665599 0.035 Uiso 1 1 calc R . . . .
C17 C 0.22980(13) 0.80252(15) 0.71453(8) 0.0301(4) Uani 1 1 d . . . . .
H17 H 0.267070 0.784692 0.749783 0.036 Uiso 1 1 calc R . . . .
C18 C 0.17030(13) 0.89710(15) 0.71325(8) 0.0299(4) Uani 1 1 d . . . . .
H18 H 0.166732 0.944017 0.747549 0.036 Uiso 1 1 calc R . . . .
C19 C 0.11620(13) 0.92267(14) 0.66175(8) 0.0304(4) Uani 1 1 d . . . . .
H19 H 0.075596 0.987440 0.660647 0.037 Uiso 1 1 calc R . . . .
C20 C 0.12115(13) 0.85400(14) 0.61181(8) 0.0291(4) Uani 1 1 d . . . . .
H20 H 0.083561 0.871927 0.576694 0.035 Uiso 1 1 calc R . . . .

loop_
_atom_site_aniso_label
_atom_site_aniso_U_11
_atom_site_aniso_U_22
_atom_site_aniso_U_33
_atom_site_aniso_U_23
_atom_site_aniso_U_13
_atom_site_aniso_U_12
S1 0.0262(2) 0.0264(2) 0.0201(2) -0.00253(17) 0.00017(16) 0.00038(17)
O1 0.0279(6) 0.0196(6) 0.0207(6) -0.0028(5) 0.0027(5) -0.0030(5)
N1 0.0184(6) 0.0172(7) 0.0211(7) -0.0003(6) 0.0013(5) 0.0002(5)
N2 0.0234(7) 0.0180(7) 0.0243(7) -0.0011(6) 0.0043(6) -0.0035(6)
N3 0.0253(7) 0.0179(7) 0.0237(7) -0.0020(6) 0.0061(6) -0.0034(6)
C1 0.0177(7) 0.0171(8) 0.0228(8) 0.0019(6) -0.0007(6) 0.0032(6)
C2 0.0165(7) 0.0182(8) 0.0196(8) 0.0005(7) -0.0021(6) 0.0027(6)
C3 0.0188(7) 0.0172(8) 0.0203(8) 0.0001(6) -0.0011(6) 0.0038(6)
C4 0.0216(8) 0.0188(8) 0.0248(9) -0.0007(7) 0.0005(7) 0.0013(6)
C5 0.0268(9) 0.0202(8) 0.0346(10) 0.0043(7) 0.0071(8) -0.0006(7)
C6 0.0281(9) 0.0333(10) 0.0243(9) 0.0061(8) 0.0073(7) 0.0049(8)
C7 0.0257(8) 0.0199(8) 0.0203(8) -0.0006(7) -0.0014(6) -0.0035(7)
C8 0.0216(8) 0.0195(8) 0.0191(8) 0.0012(7) 0.0040(6) -0.0047(6)
C9 0.0284(9) 0.0276(9) 0.0197(8) -0.0040(7) -0.0006(7) -0.0044(7)
C10 0.0365(10) 0.0243(9) 0.0271(9) -0.0095(7) 0.0036(8) -0.0016(8)
C11 0.0302(9) 0.0207(9) 0.0334(10) -0.0008(7) 0.0029(8) 0.0025(7)
C12 0.0338(10) 0.0309(10) 0.0294(10) -0.0024(8) -0.0074(8) 0.0037(8)
C13 0.0335(9) 0.0253(9) 0.0233(9) -0.0068(7) -0.0031(7) 0.0017(7)
C14 0.0371(10) 0.0256(9) 0.0305(10) -0.0022(8) 0.0127(8) -0.0064(8)
C15 0.0294(9) 0.0220(8) 0.0267(9) 0.0019(7) 0.0108(7) -0.0063(7)
C16 0.0260(9) 0.0261(9) 0.0360(10) 0.0069(8) 0.0098(8) -0.0002(7)
C17 0.0285(9) 0.0362(10) 0.0256(9) 0.0065(8) 0.0027(7) -0.0051(8)
C18 0.0353(10) 0.0319(10) 0.0224(9) -0.0037(8) 0.0077(7) -0.0063(8)
C19 0.0353(10) 0.0257(9) 0.0304(10) -0.0005(8) 0.0060(8) 0.0038(8)
C20 0.0340(9) 0.0296(10) 0.0239(9) 0.0027(7) 0.0031(7) 0.0013(8)

loop_
_atom_type_symbol
_atom_type_description
_atom_type_scat_dispersion_real
_atom_type_scat_dispersion_imag
_atom_type_scat_source
C C 0.0033 0.0016 'International Tables Vol C Tables 4.2.6.8 and 6.1.1.4'
H H 0.0000 0.0000 'International Tables Vol C Tables 4.2.6.8 and 6.1.1.4'
N N 0.0061 0.0033 'International Tables Vol C Tables 4.2.6.8 and 6.1.1.4'
O O 0.0106 0.0060 'International Tables Vol C Tables 4.2.6.8 and 6.1.1.4'
S S 0.1246 0.1234 'International Tables Vol C Tables 4.2.6.8 and 6.1.1.4'

loop_
_geom_angle_atom_site_label_1
_geom_angle_atom_site_label_2
_geom_angle_atom_site_label_3
_geom_angle
_geom_angle_site_symmetry_1
_geom_angle_site_symmetry_3
_geom_angle_publ_flag
C6 S1 C3 91.27(8) . . ?
C2 N1 C1 120.16(13) . . ?
C1 N2 H2 118.5 . . ?
C1 N2 C7 123.01(13) . . ?
C7 N2 H2 118.5 . . ?
C1 N3 H3 117.2 . . ?
C1 N3 C14 125.61(14) . . ?
C14 N3 H3 117.2 . . ?
N2 C1 N1 117.13(14) . . ?
N3 C1 N1 123.51(14) . . ?
N3 C1 N2 119.36(14) . . ?
O1 C2 N1 128.65(14) . . ?
O1 C2 C3 117.76(13) . . ?
N1 C2 C3 113.58(13) . . ?
C2 C3 S1 121.66(11) . . ?
C4 C3 S1 111.32(12) . . ?
C4 C3 C2 126.99(14) . . ?
C3 C4 H4 123.8 . . ?
C3 C4 C5 112.46(15) . . ?
C5 C4 H4 123.8 . . ?
C4 C5 H5 123.8 . . ?
C6 C5 C4 112.48(15) . . ?
C6 C5 H5 123.8 . . ?
S1 C6 H6 123.8 . . ?
C5 C6 S1 112.46(13) . . ?
C5 C6 H6 123.8 . . ?
N2 C7 H7A 108.8 . . ?
N2 C7 H7B 108.8 . . ?
N2 C7 C8 113.78(13) . . ?
H7A C7 H7B 107.7 . . ?
C8 C7 H7A 108.8 . . ?
C8 C7 H7B 108.8 . . ?
C9 C8 C7 119.46(14) . . ?
C13 C8 C7 122.28(14) . . ?
C13 C8 C9 118.23(15) . . ?
C8 C9 H9 119.4 . . ?
C10 C9 C8 121.16(16) . . ?
C10 C9 H9 119.4 . . ?
C9 C10 H10 120.0 . . ?
C9 C10 C11 120.09(15) . . ?
C11 C10 H10 120.0 . . ?
C10 C11 H11 120.4 . . ?
C12 C11 C10 119.23(16) . . ?
C12 C11 H11 120.4 . . ?
C11 C12 H12 119.7 . . ?
C11 C12 C13 120.64(16) . . ?
C13 C12 H12 119.7 . . ?
C8 C13 C12 120.60(15) . . ?
C8 C13 H13 119.7 . . ?
C12 C13 H13 119.7 . . ?
N3 C14 H14A 109.9 . . ?
N3 C14 H14B 109.9 . . ?
N3 C14 C15 108.94(13) . . ?
H14A C14 H14B 108.3 . . ?
C15 C14 H14A 109.9 . . ?
C15 C14 H14B 109.9 . . ?
C16 C15 C14 121.25(16) . . ?
C16 C15 C20 118.71(16) . . ?
C20 C15 C14 120.00(16) . . ?
C15 C16 H16 119.7 . . ?
C17 C16 C15 120.63(16) . . ?
C17 C16 H16 119.7 . . ?
C16 C17 H17 119.9 . . ?
C16 C17 C18 120.13(16) . . ?
C18 C17 H17 119.9 . . ?
C17 C18 H18 120.2 . . ?
C19 C18 C17 119.67(16) . . ?
C19 C18 H18 120.2 . . ?
C18 C19 H19 119.9 . . ?
C18 C19 C20 120.14(16) . . ?
C20 C19 H19 119.9 . . ?
C15 C20 H20 119.6 . . ?
C19 C20 C15 120.71(16) . . ?
C19 C20 H20 119.6 . . ?

loop_
_geom_bond_atom_site_label_1
_geom_bond_atom_site_label_2
_geom_bond_distance
_geom_bond_site_symmetry_2
_geom_bond_publ_flag
S1 C3 1.7264(15) . ?
S1 C6 1.7115(17) . ?
O1 C2 1.2624(18) . ?
N1 C1 1.3521(19) . ?
N1 C2 1.343(2) . ?
N2 H2 0.8800 . ?
N2 C1 1.344(2) . ?
N2 C7 1.4536(19) . ?
N3 H3 0.8800 . ?
N3 C1 1.330(2) . ?
N3 C14 1.460(2) . ?
C2 C3 1.478(2) . ?
C3 C4 1.371(2) . ?
C4 H4 0.9500 . ?
C4 C5 1.415(2) . ?
C5 H5 0.9500 . ?
C5 C6 1.356(2) . ?
C6 H6 0.9500 . ?
C7 H7A 0.9900 . ?
C7 H7B 0.9900 . ?
C7 C8 1.519(2) . ?
C8 C9 1.391(2) . ?
C8 C13 1.387(2) . ?
C9 H9 0.9500 . ?
C9 C10 1.384(2) . ?
C10 H10 0.9500 . ?
C10 C11 1.385(2) . ?
C11 H11 0.9500 . ?
C11 C12 1.379(2) . ?
C12 H12 0.9500 . ?
C12 C13 1.390(2) . ?
C13 H13 0.9500 . ?
C14 H14A 0.9900 . ?
C14 H14B 0.9900 . ?
C14 C15 1.511(2) . ?
C15 C16 1.390(2) . ?
C15 C20 1.394(2) . ?
C16 H16 0.9500 . ?
C16 C17 1.387(2) . ?
C17 H17 0.9500 . ?
C17 C18 1.389(3) . ?
C18 H18 0.9500 . ?
C18 C19 1.384(3) . ?
C19 H19 0.9500 . ?
C19 C20 1.386(2) . ?
C20 H20 0.9500 . ?

loop_
_geom_hbond_atom_site_label_D
_geom_hbond_atom_site_label_H
_geom_hbond_atom_site_label_A
_geom_hbond_distance_DH
_geom_hbond_distance_HA
_geom_hbond_distance_DA
_geom_hbond_angle_DHA
_geom_hbond_site_symmetry_A
_geom_hbond_publ_flag
N2 H2 O1 0.88 2.22 2.9722(17) 143.7 8_655 yes
N3 H3 O1 0.88 1.94 2.6155(17) 132.6 . yes

loop_
_geom_torsion_atom_site_label_1
_geom_torsion_atom_site_label_2
_geom_torsion_atom_site_label_3
_geom_torsion_atom_site_label_4
_geom_torsion
_geom_torsion_site_symmetry_1
_geom_torsion_site_symmetry_2
_geom_torsion_site_symmetry_3
_geom_torsion_site_symmetry_4
_geom_torsion_publ_flag
S1 C3 C4 C5 -0.08(17) . . . . ?
O1 C2 C3 S1 -164.60(11) . . . . ?
O1 C2 C3 C4 13.3(2) . . . . ?
N1 C2 C3 S1 14.45(18) . . . . ?
N1 C2 C3 C4 -167.70(14) . . . . ?
N2 C7 C8 C9 158.05(14) . . . . ?
N2 C7 C8 C13 -24.0(2) . . . . ?
N3 C14 C15 C16 -98.16(18) . . . . ?
N3 C14 C15 C20 79.62(19) . . . . ?
C1 N1 C2 O1 3.3(2) . . . . ?
C1 N1 C2 C3 -175.65(13) . . . . ?
C1 N2 C7 C8 103.51(16) . . . . ?
C1 N3 C14 C15 -179.95(15) . . . . ?
C2 N1 C1 N2 176.34(13) . . . . ?
C2 N1 C1 N3 -4.8(2) . . . . ?
C2 C3 C4 C5 -178.12(14) . . . . ?
C3 S1 C6 C5 1.02(14) . . . . ?
C3 C4 C5 C6 0.9(2) . . . . ?
C4 C5 C6 S1 -1.25(19) . . . . ?
C6 S1 C3 C2 177.64(13) . . . . ?
C6 S1 C3 C4 -0.52(12) . . . . ?
C7 N2 C1 N1 1.4(2) . . . . ?
C7 N2 C1 N3 -177.54(14) . . . . ?
C7 C8 C9 C10 175.94(15) . . . . ?
C7 C8 C13 C12 -176.30(15) . . . . ?
C8 C9 C10 C11 0.6(3) . . . . ?
C9 C8 C13 C12 1.6(2) . . . . ?
C9 C10 C11 C12 1.4(3) . . . . ?
C10 C11 C12 C13 -1.8(3) . . . . ?
C11 C12 C13 C8 0.3(3) . . . . ?
C13 C8 C9 C10 -2.1(2) . . . . ?
C14 N3 C1 N1 178.43(15) . . . . ?
C14 N3 C1 N2 -2.7(2) . . . . ?
C14 C15 C16 C17 177.86(15) . . . . ?
C14 C15 C20 C19 -177.69(15) . . . . ?
C15 C16 C17 C18 -0.1(2) . . . . ?
C16 C15 C20 C19 0.1(2) . . . . ?
C16 C17 C18 C19 0.0(3) . . . . ?
C17 C18 C19 C20 0.2(3) . . . . ?
C18 C19 C20 C15 -0.3(3) . . . . ?
C20 C15 C16 C17 0.1(2) . . . . ?
